data_7007855
loop_
_publ_author_name
'Anderson, Carly E.'
'Batsanov, Andrei S.'
'Dyer, Philip W.'
'Fawcett, John'
'Howard, Judith A. K.'

_publ_section_title
;
 Chelating N-pyrrolylphosphino-N'-arylaldimine ligands: synthesis,
 ligand behaviour and applications in catalysis.
;
_journal_issue 45
_journal_name_full 'Dalton transactions (Cambridge, England : 2003)'
_journal_page_first 5362
_journal_page_last 5378
_journal_paper_doi 10.1039/b611652c
_journal_year 2006
_chemical_formula_moiety '(C25 H41 Cl2 N4 P Pd),2(C H2 Cl2)'
_chemical_formula_sum 'C27 H45 Cl6 N4 P Pd'
_chemical_formula_weight 775.74
_chemical_name_systematic
; (3,5-Dimethyl-phenyl)-(bis-(diisopropyl)aminophosphanyl)-
(1H-pyrrol-2-ylmethylene)-amine palladium dichloride,
dichloromethane disolvate
;
_space_group_IT_number 14
_symmetry_cell_setting monoclinic
_symmetry_space_group_name_Hall '-P 2ybc'
_symmetry_space_group_name_H-M 'P 1 21/c 1'
_atom_sites_solution_hydrogens geom
_atom_sites_solution_primary direct
_atom_sites_solution_secondary difmap
_audit_creation_method SHELXL-97
_cell_angle_alpha 90.00
_cell_angle_beta 91.965(4)
_cell_angle_gamma 90.00
_cell_formula_units_Z 4
_cell_length_a 13.742(3)
_cell_length_b 17.691(4)
_cell_length_c 14.077(3)
_cell_measurement_reflns_used 4464
_cell_measurement_temperature 150(2)
_cell_measurement_theta_max 25.33
_cell_measurement_theta_min 2.30
_cell_volume 3420.2(13)
_computing_cell_refinement 'Bruker SMART'
_computing_data_collection 'Bruker SMART'
_computing_data_reduction 'Bruker SAINT'
_computing_molecular_graphics 'Bruker SHELXTL'
_computing_publication_material 'Bruker SHELXTL'
_computing_structure_refinement 'SHELXL-97 (Sheldrick, 1997)'
_computing_structure_solution 'SHELXS-97 (Sheldrick, 1990)'
_diffrn_ambient_temperature 150(2)
_diffrn_measured_fraction_theta_full 0.999
_diffrn_measured_fraction_theta_max 0.999
_diffrn_measurement_device_type 'Bruker APEX 2K CCD area detector'
_diffrn_measurement_method 'phi and omega scans'
_diffrn_radiation_monochromator graphite
_diffrn_radiation_source 'fine-focus sealed tube'
_diffrn_radiation_type MoK\a
_diffrn_radiation_wavelength 0.71073
_diffrn_reflns_av_R_equivalents 0.0643
_diffrn_reflns_av_sigmaI/netI 0.0688
_diffrn_reflns_limit_h_max 16
_diffrn_reflns_limit_h_min -16
_diffrn_reflns_limit_k_max 21
_diffrn_reflns_limit_k_min -21
_diffrn_reflns_limit_l_max 17
_diffrn_reflns_limit_l_min -17
_diffrn_reflns_number 26447
_diffrn_reflns_theta_full 26.00
_diffrn_reflns_theta_max 26.00
_diffrn_reflns_theta_min 1.48
_exptl_absorpt_coefficient_mu 1.082
_exptl_absorpt_correction_T_max 0.928
_exptl_absorpt_correction_T_min 0.623
_exptl_absorpt_correction_type multi-scan
_exptl_absorpt_process_details
;
absorption correction based on 9366 reflections (SADABS);
R(int) 0.068 before correction and 0.044 after.
;
_exptl_crystal_colour yellow
_exptl_crystal_density_diffrn 1.506
_exptl_crystal_density_method 'not measured'
_exptl_crystal_description needle
_exptl_crystal_F_000 1592
_exptl_crystal_size_max 0.34
_exptl_crystal_size_mid 0.11
_exptl_crystal_size_min 0.04
_refine_diff_density_max 0.788
_refine_diff_density_min -0.572
_refine_diff_density_rms 0.091
_refine_ls_extinction_method none
_refine_ls_goodness_of_fit_ref 0.985
_refine_ls_hydrogen_treatment constr
_refine_ls_matrix_type full
_refine_ls_number_parameters 362
_refine_ls_number_reflns 6713
_refine_ls_number_restraints 0
_refine_ls_restrained_S_all 0.985
_refine_ls_R_factor_all 0.0665
_refine_ls_R_factor_gt 0.0454
_refine_ls_shift/su_max 0.006
_refine_ls_shift/su_mean 0.000
_refine_ls_structure_factor_coef Fsqd
_refine_ls_weighting_details 'calc w=1/[\s^2^(Fo^2^)+(0.0378P)^2^] where P=(Fo^2^+2Fc^2^)/3'
_refine_ls_weighting_scheme calc
_refine_ls_wR_factor_gt 0.0895
_refine_ls_wR_factor_ref 0.0960
_reflns_number_gt 5165
_reflns_number_total 6713
_reflns_threshold_expression I>2s\(I)
_cod_data_source_file b611652c.txt
_cod_data_source_block 14b
_cod_depositor_comments
;
The following automatic conversions were performed:
'_symmetry_cell_setting' value 'Monoclinic' changed to 'monoclinic'
according to '/home/saulius/struct/CIF-dictionaries/cif_core.dic'
dictionary named 'cif_core.dic' version 2.4.1 from 2010-06-29.

Automatic conversion script
Id: cif_fix_enum 1527 2010-12-29 10:47:43Z saulius 
;
_cod_original_cell_volume 3420.5(12)
_cod_original_sg_symbol_H-M P2(1)/c
_cod_database_code 7007855

loop_
_symmetry_equiv_pos_as_xyz
'x, y, z'
'-x, y+1/2, -z+1/2'
'-x, -y, -z'
'x, -y-1/2, z-1/2'

loop_
_atom_site_label
_atom_site_type_symbol
_atom_site_fract_x
_atom_site_fract_y
_atom_site_fract_z
_atom_site_U_iso_or_equiv
_atom_site_adp_type
_atom_site_occupancy
_atom_site_symmetry_multiplicity
_atom_site_calc_flag
_atom_site_refinement_flags
_atom_site_disorder_assembly
_atom_site_disorder_group
Pd1 Pd 0.84215(2) 0.827243(16) 0.24257(2) 0.01931(9) Uani 1 1 d . . .
P1 P 0.76426(7) 0.93122(6) 0.19808(7) 0.0198(2) Uani 1 1 d . . .
Cl1 Cl 0.79021(9) 0.84411(7) 0.39302(7) 0.0393(3) Uani 1 1 d . . .
Cl2 Cl 0.91056(7) 0.71073(5) 0.28927(7) 0.0274(2) Uani 1 1 d . . .
N1 N 0.7185(2) 0.91370(17) 0.0852(2) 0.0200(7) Uani 1 1 d . . .
N2 N 0.8972(2) 0.81483(16) 0.1109(2) 0.0194(7) Uani 1 1 d . . .
N3 N 0.6628(2) 0.95915(18) 0.2480(2) 0.0229(7) Uani 1 1 d . . .
N4 N 0.8382(2) 1.00266(17) 0.1882(2) 0.0220(7) Uani 1 1 d . . .
C1 C 0.6418(3) 0.9490(2) 0.0393(3) 0.0281(10) Uani 1 1 d . . .
H1 H 0.5977 0.9827 0.0681 0.034 Uiso 1 1 calc R . .
C2 C 0.6385(3) 0.9286(2) -0.0538(3) 0.0316(10) Uani 1 1 d . . .
H2 H 0.5920 0.9449 -0.1010 0.038 Uiso 1 1 calc R . .
C3 C 0.7155(3) 0.8794(2) -0.0672(3) 0.0305(10) Uani 1 1 d . . .
H3 H 0.7311 0.8562 -0.1255 0.037 Uiso 1 1 calc R . .
C4 C 0.7648(3) 0.8702(2) 0.0173(3) 0.0218(9) Uani 1 1 d . . .
C5 C 0.8529(3) 0.8303(2) 0.0321(3) 0.0242(9) Uani 1 1 d . . .
H5 H 0.8831 0.8128 -0.0235 0.029 Uiso 1 1 calc R . .
C6 C 0.9929(3) 0.7822(2) 0.1030(3) 0.0212(9) Uani 1 1 d . . .
C7 C 1.0080(3) 0.7269(2) 0.0357(3) 0.0248(9) Uani 1 1 d . . .
H7 H 0.9547 0.7074 -0.0015 0.030 Uiso 1 1 calc R . .
C8 C 1.1011(3) 0.7002(2) 0.0230(3) 0.0262(9) Uani 1 1 d . . .
C9 C 1.1765(3) 0.7292(2) 0.0782(3) 0.0272(10) Uani 1 1 d . . .
H9 H 1.2408 0.7115 0.0689 0.033 Uiso 1 1 calc R . .
C10 C 1.1616(3) 0.7835(2) 0.1468(3) 0.0252(9) Uani 1 1 d . . .
C11 C 1.0686(3) 0.8095(2) 0.1589(3) 0.0214(9) Uani 1 1 d . . .
H11 H 1.0568 0.8464 0.2061 0.026 Uiso 1 1 calc R . .
C12 C 1.1175(3) 0.6413(3) -0.0513(3) 0.0411(12) Uani 1 1 d . . .
H12A H 1.1872 0.6298 -0.0532 0.062 Uiso 1 1 calc R . .
H12B H 1.0944 0.6602 -0.1134 0.062 Uiso 1 1 calc R . .
H12C H 1.0817 0.5952 -0.0357 0.062 Uiso 1 1 calc R . .
C13 C 1.2452(3) 0.8152(2) 0.2047(3) 0.0337(11) Uani 1 1 d . . .
H13A H 1.2582 0.8670 0.1840 0.051 Uiso 1 1 calc R . .
H13B H 1.3032 0.7840 0.1961 0.051 Uiso 1 1 calc R . .
H13C H 1.2292 0.8154 0.2720 0.051 Uiso 1 1 calc R . .
C14 C 0.8071(3) 1.0680(2) 0.1281(3) 0.0259(9) Uani 1 1 d . . .
H14 H 0.7345 1.0644 0.1215 0.031 Uiso 1 1 calc R . .
C15 C 0.8435(3) 1.0641(2) 0.0280(3) 0.0354(11) Uani 1 1 d . . .
H15A H 0.9130 1.0764 0.0288 0.053 Uiso 1 1 calc R . .
H15B H 0.8075 1.1004 -0.0123 0.053 Uiso 1 1 calc R . .
H15C H 0.8335 1.0130 0.0028 0.053 Uiso 1 1 calc R . .
C16 C 0.8281(3) 1.1445(2) 0.1712(3) 0.0345(11) Uani 1 1 d . . .
H16A H 0.7956 1.1487 0.2319 0.052 Uiso 1 1 calc R . .
H16B H 0.8038 1.1840 0.1278 0.052 Uiso 1 1 calc R . .
H16C H 0.8985 1.1504 0.1820 0.052 Uiso 1 1 calc R . .
C17 C 0.9367(3) 0.9973(2) 0.2353(3) 0.0283(10) Uani 1 1 d . . .
H17 H 0.9446 0.9433 0.2551 0.034 Uiso 1 1 calc R . .
C18 C 1.0175(3) 1.0128(3) 0.1678(3) 0.0392(12) Uani 1 1 d . . .
H18A H 1.0081 0.9814 0.1108 0.059 Uiso 1 1 calc R . .
H18B H 1.0804 1.0006 0.1990 0.059 Uiso 1 1 calc R . .
H18C H 1.0164 1.0663 0.1497 0.059 Uiso 1 1 calc R . .
C19 C 0.9474(3) 1.0432(3) 0.3254(3) 0.0412(12) Uani 1 1 d . . .
H19A H 0.9494 1.0970 0.3094 0.062 Uiso 1 1 calc R . .
H19B H 1.0078 1.0289 0.3598 0.062 Uiso 1 1 calc R . .
H19C H 0.8919 1.0334 0.3655 0.062 Uiso 1 1 calc R . .
C20 C 0.6672(3) 1.0277(2) 0.3108(3) 0.0287(10) Uani 1 1 d . . .
H20 H 0.7359 1.0463 0.3097 0.034 Uiso 1 1 calc R . .
C21 C 0.6476(4) 1.0121(3) 0.4135(3) 0.0422(12) Uani 1 1 d . . .
H21A H 0.5787 0.9992 0.4196 0.063 Uiso 1 1 calc R . .
H21B H 0.6630 1.0571 0.4515 0.063 Uiso 1 1 calc R . .
H21C H 0.6881 0.9698 0.4361 0.063 Uiso 1 1 calc R . .
C22 C 0.6036(3) 1.0923(2) 0.2727(3) 0.0390(12) Uani 1 1 d . . .
H22A H 0.6110 1.0971 0.2040 0.058 Uiso 1 1 calc R . .
H22B H 0.6236 1.1396 0.3040 0.058 Uiso 1 1 calc R . .
H22C H 0.5353 1.0819 0.2857 0.058 Uiso 1 1 calc R . .
C23 C 0.5853(3) 0.9029(2) 0.2702(3) 0.0281(10) Uani 1 1 d . . .
H23 H 0.5920 0.8915 0.3397 0.034 Uiso 1 1 calc R . .
C25 C 0.5908(3) 0.8286(2) 0.2180(3) 0.0349(11) Uani 1 1 d . . .
H25A H 0.5809 0.8373 0.1496 0.052 Uiso 1 1 calc R . .
H25B H 0.5401 0.7945 0.2401 0.052 Uiso 1 1 calc R . .
H25C H 0.6549 0.8057 0.2304 0.052 Uiso 1 1 calc R . .
C24 C 0.4847(3) 0.9360(3) 0.2521(4) 0.0449(13) Uani 1 1 d . . .
H24A H 0.4746 0.9778 0.2964 0.067 Uiso 1 1 calc R . .
H24B H 0.4355 0.8969 0.2617 0.067 Uiso 1 1 calc R . .
H24C H 0.4788 0.9548 0.1867 0.067 Uiso 1 1 calc R . .
C27 C 0.7628(4) 0.6036(3) 0.1314(3) 0.0486(13) Uani 1 1 d . . .
H27A H 0.8107 0.6304 0.1734 0.058 Uiso 1 1 calc R . .
H27B H 0.7881 0.6027 0.0664 0.058 Uiso 1 1 calc R . .
C26 C 0.5148(4) 0.2271(3) 0.0475(5) 0.0716(18) Uani 1 1 d . . .
H26A H 0.4540 0.2287 0.0079 0.086 Uiso 1 1 calc R . .
H26B H 0.4975 0.2138 0.1132 0.086 Uiso 1 1 calc R . .
Cl3 Cl 0.59147(10) 0.15690(8) 0.00368(10) 0.0561(4) Uani 1 1 d . . .
Cl4 Cl 0.56805(14) 0.31454(10) 0.04790(15) 0.0986(7) Uani 1 1 d . . .
Cl5 Cl 0.74814(11) 0.51142(8) 0.17181(11) 0.0624(4) Uani 1 1 d . . .
Cl6 Cl 0.65365(15) 0.65092(10) 0.13047(16) 0.1070(7) Uani 1 1 d . . .

loop_
_atom_site_aniso_label
_atom_site_aniso_U_11
_atom_site_aniso_U_22
_atom_site_aniso_U_33
_atom_site_aniso_U_23
_atom_site_aniso_U_13
_atom_site_aniso_U_12
Pd1 0.02330(17) 0.01859(16) 0.01619(16) 0.00107(13) 0.00270(12) 0.00346(13)
P1 0.0223(6) 0.0187(5) 0.0187(5) 0.0007(4) 0.0028(4) 0.0028(4)
Cl1 0.0500(7) 0.0485(7) 0.0199(5) 0.0036(5) 0.0084(5) 0.0242(6)
Cl2 0.0344(6) 0.0232(5) 0.0249(5) 0.0063(4) 0.0062(5) 0.0083(4)
N1 0.0217(18) 0.0196(17) 0.0188(18) 0.0008(13) 0.0023(14) 0.0032(14)
N2 0.0233(18) 0.0188(17) 0.0161(17) -0.0005(13) 0.0005(14) 0.0002(14)
N3 0.0232(18) 0.0231(17) 0.0225(18) 0.0007(14) 0.0041(14) 0.0038(15)
N4 0.0244(18) 0.0178(17) 0.0240(18) -0.0004(14) 0.0029(15) 0.0004(14)
C1 0.027(2) 0.027(2) 0.030(2) 0.0043(19) -0.0018(19) 0.0082(19)
C2 0.033(3) 0.036(3) 0.025(2) 0.007(2) -0.009(2) 0.006(2)
C3 0.037(3) 0.034(2) 0.021(2) -0.0022(19) 0.001(2) 0.002(2)
C4 0.027(2) 0.021(2) 0.018(2) -0.0002(16) -0.0015(17) 0.0027(17)
C5 0.028(2) 0.018(2) 0.026(2) -0.0029(18) 0.0060(18) -0.0005(18)
C6 0.025(2) 0.021(2) 0.018(2) 0.0045(16) 0.0102(17) 0.0040(17)
C7 0.028(2) 0.022(2) 0.024(2) -0.0007(17) 0.0019(18) 0.0037(18)
C8 0.034(2) 0.024(2) 0.020(2) 0.0011(17) 0.0061(19) 0.0068(19)
C9 0.023(2) 0.033(2) 0.026(2) 0.0039(19) 0.0061(18) 0.0088(19)
C10 0.024(2) 0.026(2) 0.025(2) 0.0080(18) 0.0040(18) -0.0032(18)
C11 0.027(2) 0.019(2) 0.018(2) 0.0002(16) 0.0028(17) 0.0007(17)
C12 0.048(3) 0.042(3) 0.034(3) -0.007(2) 0.010(2) 0.015(2)
C13 0.027(2) 0.036(3) 0.038(3) 0.002(2) 0.002(2) -0.002(2)
C14 0.028(2) 0.017(2) 0.032(2) 0.0036(17) 0.0041(19) -0.0012(18)
C15 0.048(3) 0.027(2) 0.032(3) 0.0049(19) 0.011(2) -0.004(2)
C16 0.038(3) 0.019(2) 0.046(3) -0.001(2) 0.003(2) -0.0001(19)
C17 0.023(2) 0.023(2) 0.038(3) -0.0048(19) 0.0000(19) -0.0001(18)
C18 0.026(2) 0.034(3) 0.058(3) -0.008(2) 0.007(2) -0.006(2)
C19 0.040(3) 0.047(3) 0.036(3) -0.013(2) -0.007(2) 0.002(2)
C20 0.031(2) 0.023(2) 0.033(3) -0.0060(19) 0.008(2) 0.0051(19)
C21 0.054(3) 0.043(3) 0.030(3) -0.009(2) 0.007(2) 0.020(2)
C22 0.045(3) 0.032(3) 0.040(3) -0.002(2) 0.010(2) 0.010(2)
C23 0.023(2) 0.031(2) 0.030(2) 0.0054(19) 0.0059(19) 0.0002(19)
C25 0.033(3) 0.032(2) 0.040(3) 0.001(2) 0.005(2) -0.009(2)
C24 0.027(3) 0.046(3) 0.061(3) 0.011(3) 0.009(2) 0.002(2)
C27 0.055(3) 0.054(3) 0.038(3) -0.004(2) 0.006(3) -0.016(3)
C26 0.067(4) 0.061(4) 0.088(5) -0.011(3) 0.021(4) -0.004(3)
Cl3 0.0522(8) 0.0563(9) 0.0597(9) 0.0024(7) 0.0013(7) 0.0045(7)
Cl4 0.0964(14) 0.0636(11) 0.1401(18) -0.0277(11) 0.0658(13) -0.0221(10)
Cl5 0.0607(9) 0.0517(9) 0.0745(10) 0.0086(7) -0.0037(8) -0.0033(7)
Cl6 0.1120(16) 0.0678(12) 0.1433(19) 0.0106(12) 0.0319(14) 0.0440(11)

loop_
_atom_type_symbol
_atom_type_description
_atom_type_scat_dispersion_real
_atom_type_scat_dispersion_imag
_atom_type_scat_source
C C 0.0033 0.0016 'International Tables Vol C Tables 4.2.6.8 and 6.1.1.4'
H H 0.0000 0.0000 'International Tables Vol C Tables 4.2.6.8 and 6.1.1.4'
N N 0.0061 0.0033 'International Tables Vol C Tables 4.2.6.8 and 6.1.1.4'
P P 0.1023 0.0942 'International Tables Vol C Tables 4.2.6.8 and 6.1.1.4'
Cl Cl 0.1484 0.1585 'International Tables Vol C Tables 4.2.6.8 and 6.1.1.4'
Pd Pd -0.9988 1.0072 'International Tables Vol C Tables 4.2.6.8 and 6.1.1.4'

loop_
_geom_angle_atom_site_label_1
_geom_angle_atom_site_label_2
_geom_angle_atom_site_label_3
_geom_angle
_geom_angle_site_symmetry_1
_geom_angle_site_symmetry_3
_geom_angle_publ_flag
N2 Pd1 P1 91.33(9) . . ?
N2 Pd1 Cl1 176.29(9) . . ?
P1 Pd1 Cl1 89.44(4) . . ?
N2 Pd1 Cl2 90.15(9) . . ?
P1 Pd1 Cl2 174.53(4) . . ?
Cl1 Pd1 Cl2 89.42(4) . . ?
N4 P1 N3 109.91(17) . . ?
N4 P1 N1 105.72(16) . . ?
N3 P1 N1 99.19(16) . . ?
N4 P1 Pd1 111.85(12) . . ?
N3 P1 Pd1 122.31(12) . . ?
N1 P1 Pd1 105.70(11) . . ?
C1 N1 C4 106.9(3) . . ?
C1 N1 P1 127.3(3) . . ?
C4 N1 P1 124.9(3) . . ?
C5 N2 C6 115.2(3) . . ?
C5 N2 Pd1 126.0(3) . . ?
C6 N2 Pd1 118.7(2) . . ?
C23 N3 C20 115.4(3) . . ?
C23 N3 P1 120.3(3) . . ?
C20 N3 P1 118.2(3) . . ?
C14 N4 C17 122.9(3) . . ?
C14 N4 P1 118.9(3) . . ?
C17 N4 P1 118.2(3) . . ?
C2 C1 N1 109.5(4) . . ?
C2 C1 H1 125.2 . . ?
N1 C1 H1 125.2 . . ?
C1 C2 C3 107.3(4) . . ?
C1 C2 H2 126.4 . . ?
C3 C2 H2 126.4 . . ?
C4 C3 C2 108.5(4) . . ?
C4 C3 H3 125.8 . . ?
C2 C3 H3 125.8 . . ?
C3 C4 N1 107.9(3) . . ?
C3 C4 C5 126.1(4) . . ?
N1 C4 C5 125.7(3) . . ?
N2 C5 C4 128.0(4) . . ?
N2 C5 H5 116.0 . . ?
C4 C5 H5 116.0 . . ?
C11 C6 C7 120.9(4) . . ?
C11 C6 N2 119.4(3) . . ?
C7 C6 N2 119.6(4) . . ?
C8 C7 C6 119.5(4) . . ?
C8 C7 H7 120.3 . . ?
C6 C7 H7 120.3 . . ?
C9 C8 C7 118.9(4) . . ?
C9 C8 C12 121.7(4) . . ?
C7 C8 C12 119.4(4) . . ?
C8 C9 C10 121.9(4) . . ?
C8 C9 H9 119.1 . . ?
C10 C9 H9 119.1 . . ?
C11 C10 C9 118.6(4) . . ?
C11 C10 C13 120.6(4) . . ?
C9 C10 C13 120.8(4) . . ?
C6 C11 C10 120.2(4) . . ?
C6 C11 H11 119.9 . . ?
C10 C11 H11 119.9 . . ?
C8 C12 H12A 109.5 . . ?
C8 C12 H12B 109.5 . . ?
H12A C12 H12B 109.5 . . ?
C8 C12 H12C 109.5 . . ?
H12A C12 H12C 109.5 . . ?
H12B C12 H12C 109.5 . . ?
C10 C13 H13A 109.5 . . ?
C10 C13 H13B 109.5 . . ?
H13A C13 H13B 109.5 . . ?
C10 C13 H13C 109.5 . . ?
H13A C13 H13C 109.5 . . ?
H13B C13 H13C 109.5 . . ?
N4 C14 C16 114.9(3) . . ?
N4 C14 C15 113.4(3) . . ?
C16 C14 C15 110.5(3) . . ?
N4 C14 H14 105.7 . . ?
C16 C14 H14 105.7 . . ?
C15 C14 H14 105.7 . . ?
C14 C15 H15A 109.5 . . ?
C14 C15 H15B 109.5 . . ?
H15A C15 H15B 109.5 . . ?
C14 C15 H15C 109.5 . . ?
H15A C15 H15C 109.5 . . ?
H15B C15 H15C 109.5 . . ?
C14 C16 H16A 109.5 . . ?
C14 C16 H16B 109.5 . . ?
H16A C16 H16B 109.5 . . ?
C14 C16 H16C 109.5 . . ?
H16A C16 H16C 109.5 . . ?
H16B C16 H16C 109.5 . . ?
N4 C17 C19 113.6(3) . . ?
N4 C17 C18 112.6(3) . . ?
C19 C17 C18 112.2(4) . . ?
N4 C17 H17 105.9 . . ?
C19 C17 H17 105.9 . . ?
C18 C17 H17 105.9 . . ?
C17 C18 H18A 109.5 . . ?
C17 C18 H18B 109.5 . . ?
H18A C18 H18B 109.5 . . ?
C17 C18 H18C 109.5 . . ?
H18A C18 H18C 109.5 . . ?
H18B C18 H18C 109.5 . . ?
C17 C19 H19A 109.5 . . ?
C17 C19 H19B 109.5 . . ?
H19A C19 H19B 109.5 . . ?
C17 C19 H19C 109.5 . . ?
H19A C19 H19C 109.5 . . ?
H19B C19 H19C 109.5 . . ?
N3 C20 C21 114.4(3) . . ?
N3 C20 C22 112.8(3) . . ?
C21 C20 C22 110.8(3) . . ?
N3 C20 H20 106.1 . . ?
C21 C20 H20 106.1 . . ?
C22 C20 H20 106.1 . . ?
C20 C21 H21A 109.5 . . ?
C20 C21 H21B 109.5 . . ?
H21A C21 H21B 109.5 . . ?
C20 C21 H21C 109.5 . . ?
H21A C21 H21C 109.5 . . ?
H21B C21 H21C 109.5 . . ?
C20 C22 H22A 109.5 . . ?
C20 C22 H22B 109.5 . . ?
H22A C22 H22B 109.5 . . ?
C20 C22 H22C 109.5 . . ?
H22A C22 H22C 109.5 . . ?
H22B C22 H22C 109.5 . . ?
N3 C23 C25 115.4(3) . . ?
N3 C23 C24 111.1(3) . . ?
C25 C23 C24 108.4(4) . . ?
N3 C23 H23 107.2 . . ?
C25 C23 H23 107.2 . . ?
C24 C23 H23 107.2 . . ?
C23 C25 H25A 109.5 . . ?
C23 C25 H25B 109.5 . . ?
H25A C25 H25B 109.5 . . ?
C23 C25 H25C 109.5 . . ?
H25A C25 H25C 109.5 . . ?
H25B C25 H25C 109.5 . . ?
C23 C24 H24A 109.5 . . ?
C23 C24 H24B 109.5 . . ?
H24A C24 H24B 109.5 . . ?
C23 C24 H24C 109.5 . . ?
H24A C24 H24C 109.5 . . ?
H24B C24 H24C 109.5 . . ?
Cl6 C27 Cl5 110.4(3) . . ?
Cl6 C27 H27A 109.6 . . ?
Cl5 C27 H27A 109.6 . . ?
Cl6 C27 H27B 109.6 . . ?
Cl5 C27 H27B 109.6 . . ?
H27A C27 H27B 108.1 . . ?
Cl4 C26 Cl3 112.3(3) . . ?
Cl4 C26 H26A 109.1 . . ?
Cl3 C26 H26A 109.1 . . ?
Cl4 C26 H26B 109.1 . . ?
Cl3 C26 H26B 109.1 . . ?
H26A C26 H26B 107.9 . . ?

loop_
_geom_bond_atom_site_label_1
_geom_bond_atom_site_label_2
_geom_bond_distance
_geom_bond_site_symmetry_2
_geom_bond_publ_flag
Pd1 N2 2.037(3) . ?
Pd1 P1 2.2081(11) . ?
Pd1 Cl1 2.2776(11) . ?
Pd1 Cl2 2.3499(10) . ?
P1 N4 1.631(3) . ?
P1 N3 1.658(3) . ?
P1 N1 1.717(3) . ?
N1 C1 1.368(5) . ?
N1 C4 1.398(5) . ?
N2 C5 1.277(5) . ?
N2 C6 1.444(5) . ?
N3 C23 1.498(5) . ?
N3 C20 1.500(5) . ?
N4 C14 1.487(5) . ?
N4 C17 1.489(5) . ?
C1 C2 1.359(6) . ?
C1 H1 0.9500 . ?
C2 C3 1.388(6) . ?
C2 H2 0.9500 . ?
C3 C4 1.358(5) . ?
C3 H3 0.9500 . ?
C4 C5 1.411(5) . ?
C5 H5 0.9500 . ?
C6 C11 1.370(5) . ?
C6 C7 1.383(5) . ?
C7 C8 1.382(5) . ?
C7 H7 0.9500 . ?
C8 C9 1.373(6) . ?
C8 C12 1.499(5) . ?
C9 C10 1.383(5) . ?
C9 H9 0.9500 . ?
C10 C11 1.374(5) . ?
C10 C13 1.495(5) . ?
C11 H11 0.9500 . ?
C12 H12A 0.9800 . ?
C12 H12B 0.9800 . ?
C12 H12C 0.9800 . ?
C13 H13A 0.9800 . ?
C13 H13B 0.9800 . ?
C13 H13C 0.9800 . ?
C14 C16 1.507(5) . ?
C14 C15 1.513(5) . ?
C14 H14 1.0000 . ?
C15 H15A 0.9800 . ?
C15 H15B 0.9800 . ?
C15 H15C 0.9800 . ?
C16 H16A 0.9800 . ?
C16 H16B 0.9800 . ?
C16 H16C 0.9800 . ?
C17 C19 1.508(5) . ?
C17 C18 1.512(6) . ?
C17 H17 1.0000 . ?
C18 H18A 0.9800 . ?
C18 H18B 0.9800 . ?
C18 H18C 0.9800 . ?
C19 H19A 0.9800 . ?
C19 H19B 0.9800 . ?
C19 H19C 0.9800 . ?
C20 C21 1.504(6) . ?
C20 C22 1.526(6) . ?
C20 H20 1.0000 . ?
C21 H21A 0.9800 . ?
C21 H21B 0.9800 . ?
C21 H21C 0.9800 . ?
C22 H22A 0.9800 . ?
C22 H22B 0.9800 . ?
C22 H22C 0.9800 . ?
C23 C25 1.511(6) . ?
C23 C24 1.515(5) . ?
C23 H23 1.0000 . ?
C25 H25A 0.9800 . ?
C25 H25B 0.9800 . ?
C25 H25C 0.9800 . ?
C24 H24A 0.9800 . ?
C24 H24B 0.9800 . ?
C24 H24C 0.9800 . ?
C27 Cl6 1.717(5) . ?
C27 Cl5 1.741(5) . ?
C27 H27A 0.9900 . ?
C27 H27B 0.9900 . ?
C26 Cl4 1.711(6) . ?
C26 Cl3 1.754(6) . ?
C26 H26A 0.9900 . ?
C26 H26B 0.9900 . ?

loop_
_geom_torsion_atom_site_label_1
_geom_torsion_atom_site_label_2
_geom_torsion_atom_site_label_3
_geom_torsion_atom_site_label_4
_geom_torsion
_geom_torsion_site_symmetry_1
_geom_torsion_site_symmetry_2
_geom_torsion_site_symmetry_3
_geom_torsion_site_symmetry_4
_geom_torsion_publ_flag
N2 Pd1 P1 N4 -74.11(15) . . . . ?
Cl1 Pd1 P1 N4 102.26(13) . . . . ?
N2 Pd1 P1 N3 152.44(16) . . . . ?
Cl1 Pd1 P1 N3 -31.19(15) . . . . ?
N2 Pd1 P1 N1 40.47(14) . . . . ?
Cl1 Pd1 P1 N1 -143.16(12) . . . . ?
N4 P1 N1 C1 -83.5(4) . . . . ?
N3 P1 N1 C1 30.3(4) . . . . ?
Pd1 P1 N1 C1 157.7(3) . . . . ?
N4 P1 N1 C4 83.7(3) . . . . ?
N3 P1 N1 C4 -162.4(3) . . . . ?
Pd1 P1 N1 C4 -35.0(3) . . . . ?
P1 Pd1 N2 C5 -36.5(3) . . . . ?
Cl2 Pd1 N2 C5 138.2(3) . . . . ?
P1 Pd1 N2 C6 146.8(2) . . . . ?
Cl2 Pd1 N2 C6 -38.5(3) . . . . ?
N4 P1 N3 C23 -176.4(3) . . . . ?
N1 P1 N3 C23 73.1(3) . . . . ?
Pd1 P1 N3 C23 -42.2(3) . . . . ?
N4 P1 N3 C20 -25.1(3) . . . . ?
N1 P1 N3 C20 -135.6(3) . . . . ?
Pd1 P1 N3 C20 109.1(3) . . . . ?
N3 P1 N4 C14 -62.2(3) . . . . ?
N1 P1 N4 C14 44.0(3) . . . . ?
Pd1 P1 N4 C14 158.6(2) . . . . ?
N3 P1 N4 C17 121.6(3) . . . . ?
N1 P1 N4 C17 -132.3(3) . . . . ?
Pd1 P1 N4 C17 -17.7(3) . . . . ?
C4 N1 C1 C2 0.5(4) . . . . ?
P1 N1 C1 C2 169.7(3) . . . . ?
N1 C1 C2 C3 -0.4(5) . . . . ?
C1 C2 C3 C4 0.1(5) . . . . ?
C2 C3 C4 N1 0.2(5) . . . . ?
C2 C3 C4 C5 -173.7(4) . . . . ?
C1 N1 C4 C3 -0.5(4) . . . . ?
P1 N1 C4 C3 -169.9(3) . . . . ?
C1 N1 C4 C5 173.5(4) . . . . ?
P1 N1 C4 C5 4.0(6) . . . . ?
C6 N2 C5 C4 -171.8(4) . . . . ?
Pd1 N2 C5 C4 11.4(6) . . . . ?
C3 C4 C5 N2 -173.5(4) . . . . ?
N1 C4 C5 N2 13.6(7) . . . . ?
C5 N2 C6 C11 133.6(4) . . . . ?
Pd1 N2 C6 C11 -49.3(4) . . . . ?
C5 N2 C6 C7 -42.9(5) . . . . ?
Pd1 N2 C6 C7 134.2(3) . . . . ?
C11 C6 C7 C8 -1.7(6) . . . . ?
N2 C6 C7 C8 174.8(3) . . . . ?
C6 C7 C8 C9 0.3(6) . . . . ?
C6 C7 C8 C12 -178.8(4) . . . . ?
C7 C8 C9 C10 0.9(6) . . . . ?
C12 C8 C9 C10 -179.9(4) . . . . ?
C8 C9 C10 C11 -0.8(6) . . . . ?
C8 C9 C10 C13 -178.8(4) . . . . ?
C7 C6 C11 C10 1.9(6) . . . . ?
N2 C6 C11 C10 -174.6(3) . . . . ?
C9 C10 C11 C6 -0.6(6) . . . . ?
C13 C10 C11 C6 177.4(4) . . . . ?
C17 N4 C14 C16 -48.1(5) . . . . ?
P1 N4 C14 C16 135.8(3) . . . . ?
C17 N4 C14 C15 80.4(4) . . . . ?
P1 N4 C14 C15 -95.7(4) . . . . ?
C14 N4 C17 C19 79.6(5) . . . . ?
P1 N4 C17 C19 -104.3(4) . . . . ?
C14 N4 C17 C18 -49.5(5) . . . . ?
P1 N4 C17 C18 126.7(3) . . . . ?
C23 N3 C20 C21 37.7(5) . . . . ?
P1 N3 C20 C21 -115.0(4) . . . . ?
C23 N3 C20 C22 -90.1(4) . . . . ?
P1 N3 C20 C22 117.2(3) . . . . ?
C20 N3 C23 C25 -170.6(3) . . . . ?
P1 N3 C23 C25 -18.5(5) . . . . ?
C20 N3 C23 C24 65.6(4) . . . . ?
P1 N3 C23 C24 -142.4(3) . . . . ?
